data_7206973
loop_
_publ_author_name
'Liu, Guang-Zhen'
'Wang, Jian-Ge'
'Wang, Li-Ya'

_publ_section_title
;
 Divalent metal coordination polymers assembled from dual linkers --
 semirigid carboxyphenylpropionate and dipyridyl type molecule
;
_journal_issue 3
_journal_name_full CrystEngComm
_journal_page_first 951
_journal_paper_doi 10.1039/c1ce05760j
_journal_volume 14
_journal_year 2012
_chemical_formula_sum 'C44 H46 Cu2 N4 O13'
_chemical_formula_weight 965.93
_chemical_name_systematic
;
?
;
_space_group_IT_number 9
_symmetry_cell_setting monoclinic
_symmetry_space_group_name_Hall 'C -2yc'
_symmetry_space_group_name_H-M 'C 1 c 1'
_atom_sites_solution_hydrogens geom
_atom_sites_solution_primary direct
_atom_sites_solution_secondary difmap
_audit_creation_method SHELXL-97
_cell_angle_alpha 90.00
_cell_angle_beta 92.389(2)
_cell_angle_gamma 90.00
_cell_formula_units_Z 4
_cell_length_a 16.475(3)
_cell_length_b 20.866(4)
_cell_length_c 12.955(2)
_cell_measurement_reflns_used 5880
_cell_measurement_temperature 296(2)
_cell_measurement_theta_max 24.90
_cell_measurement_theta_min 2.47
_cell_volume 4449.6(14)
_computing_cell_refinement 'Bruker SMART'
_computing_data_collection 'Bruker SMART'
_computing_data_reduction 'Bruker SAINT'
_computing_molecular_graphics 'Bruker SHELXTL'
_computing_publication_material 'Bruker SHELXTL'
_computing_structure_refinement 'SHELXL-97 (Sheldrick, 1997)'
_computing_structure_solution 'SHELXS-97 (Sheldrick, 1990)'
_diffrn_ambient_temperature 296(2)
_diffrn_measured_fraction_theta_full 0.990
_diffrn_measured_fraction_theta_max 0.990
_diffrn_measurement_device_type 'CCD area detector'
_diffrn_measurement_method 'phi and omega scans'
_diffrn_radiation_monochromator graphite
_diffrn_radiation_source 'fine-focus sealed tube'
_diffrn_radiation_type MoK\a
_diffrn_radiation_wavelength 0.71073
_diffrn_reflns_av_R_equivalents 0.0315
_diffrn_reflns_av_sigmaI/netI 0.0615
_diffrn_reflns_limit_h_max 21
_diffrn_reflns_limit_h_min -21
_diffrn_reflns_limit_k_max 27
_diffrn_reflns_limit_k_min -27
_diffrn_reflns_limit_l_max 17
_diffrn_reflns_limit_l_min -16
_diffrn_reflns_number 20472
_diffrn_reflns_theta_full 28.35
_diffrn_reflns_theta_max 28.35
_diffrn_reflns_theta_min 2.26
_diffrn_standards_decay_% 0
_diffrn_standards_interval_count 0
_diffrn_standards_interval_time 0
_diffrn_standards_number 0
_exptl_absorpt_coefficient_mu 1.024
_exptl_absorpt_correction_T_max 0.935
_exptl_absorpt_correction_T_min 0.872
_exptl_absorpt_correction_type multi-scan
_exptl_absorpt_process_details sadabs
_exptl_crystal_colour blue
_exptl_crystal_density_diffrn 1.442
_exptl_crystal_density_method 'not measured'
_exptl_crystal_description block
_exptl_crystal_F_000 2000
_exptl_crystal_size_max 0.33
_exptl_crystal_size_mid 0.17
_exptl_crystal_size_min 0.15
_refine_diff_density_max 0.349
_refine_diff_density_min -0.403
_refine_diff_density_rms 0.051
_refine_ls_abs_structure_details 'Flack H D (1983), Acta Cryst. A39, 876-881'
_refine_ls_abs_structure_Flack 0.004(8)
_refine_ls_extinction_method none
_refine_ls_goodness_of_fit_ref 1.029
_refine_ls_hydrogen_treatment constr
_refine_ls_matrix_type full
_refine_ls_number_parameters 578
_refine_ls_number_reflns 10256
_refine_ls_number_restraints 2
_refine_ls_restrained_S_all 1.029
_refine_ls_R_factor_all 0.0562
_refine_ls_R_factor_gt 0.0407
_refine_ls_shift/su_max 0.001
_refine_ls_shift/su_mean 0.000
_refine_ls_structure_factor_coef Fsqd
_refine_ls_weighting_details 'calc w=1/[\s^2^(Fo^2^)+(0.0355P)^2^+0.2112P] where P=(Fo^2^+2Fc^2^)/3'
_refine_ls_weighting_scheme calc
_refine_ls_wR_factor_gt 0.0880
_refine_ls_wR_factor_ref 0.0951
_reflns_number_gt 8326
_reflns_number_total 10256
_reflns_threshold_expression >2sigma(I)
_cod_data_source_file c1ce05760j.txt
_cod_data_source_block b2
_cod_depositor_comments
;
The following automatic conversions were performed:

'_symmetry_cell_setting' value 'Monoclinic' changed to 'monoclinic'
according to /home/saulius/struct/CIF-dictionaries/cif_core.dic
dictionary named 'cif_core.dic' version 2.4.1 from 2010-06-29.

Automatic conversion script
Id: cif_fix_values 1715 2011-07-08 13:25:40Z adriana 
;
_cod_original_cell_volume 4449.9(13)
_cod_original_sg_symbol_H-M Cc
_cod_database_code 7206973

loop_
_symmetry_equiv_pos_as_xyz
'x, y, z'
'x, -y, z+1/2'
'x+1/2, y+1/2, z'
'x+1/2, -y+1/2, z+1/2'

loop_
_atom_site_label
_atom_site_type_symbol
_atom_site_fract_x
_atom_site_fract_y
_atom_site_fract_z
_atom_site_U_iso_or_equiv
_atom_site_adp_type
_atom_site_occupancy
_atom_site_symmetry_multiplicity
_atom_site_calc_flag
_atom_site_refinement_flags
_atom_site_disorder_group
Cu1 Cu 0.30618(3) 0.005330(13) 0.23578(3) 0.03431(9) Uani 1 1 d . .
Cu2 Cu 0.80472(16) 0.14302(11) -0.00535(9) 0.0471(8) Uani 0.414(4) 1 d P 1
Cu2' Cu 0.84662(7) 0.11672(6) 0.00257(5) 0.0328(3) Uani 0.586(4) 1 d P 2
O1 O 0.85563(14) 0.09807(11) 0.85022(18) 0.0465(5) Uani 1 1 d . .
O2 O 0.75453(15) 0.16645(12) 0.84937(19) 0.0526(6) Uani 1 1 d . .
O3 O 0.7682(2) 0.2048(2) 0.1463(2) 0.0973(12) Uani 1 1 d . .
O4 O 0.8536(2) 0.12521(14) 0.1474(2) 0.0729(9) Uani 1 1 d . .
O5 O 0.71825(14) 0.43878(11) 0.2350(2) 0.0454(6) Uani 1 1 d . .
O6 O 0.70767(19) 0.42846(13) 0.0656(2) 0.0757(8) Uani 1 1 d . .
O7 O 0.35043(19) 0.08462(14) 0.0487(2) 0.0737(8) Uani 1 1 d . .
O8 O 0.39282(13) 0.06848(10) 0.2121(2) 0.0429(6) Uani 1 1 d . .
O9 O 0.9472(2) 0.0308(2) 0.0502(4) 0.1119(13) Uani 1 1 d . .
H1W H 0.9150 0.0497 0.0898 0.168 Uiso 1 1 d R .
H2W H 0.9677 0.0054 0.0957 0.168 Uiso 1 1 d R .
O10 O 0.5845(3) 0.5037(2) 0.9424(4) 0.1352(17) Uani 1 1 d . .
H3W H 0.6243 0.4794 0.9593 0.203 Uiso 1 1 d R .
H4W H 0.6160 0.5360 0.9409 0.203 Uiso 1 1 d R .
O11 O 0.9771(3) 0.0235(2) 0.7553(4) 0.1209(14) Uani 1 1 d . .
H5W H 0.9322 0.0306 0.7830 0.181 Uiso 1 1 d R .
H6W H 1.0061 0.0084 0.8053 0.181 Uiso 1 1 d R .
O12 O 0.1952(3) 0.1159(2) 0.9376(3) 0.1144(13) Uani 1 1 d . .
H7W H 0.2291 0.1121 0.9885 0.172 Uiso 1 1 d R .
H8W H 0.1975 0.0987 0.8784 0.172 Uiso 1 1 d R .
O13 O 0.32464(17) 0.02200(13) 0.4242(2) 0.0649(8) Uani 1 1 d . .
H9W H 0.2826 0.0421 0.4422 0.097 Uiso 1 1 d R .
H10W H 0.3273 -0.0139 0.4551 0.097 Uiso 1 1 d R .
C1 C 0.8015(2) 0.13089(17) 0.8033(3) 0.0451(9) Uani 1 1 d . .
C2 C 0.7953(3) 0.1285(2) 0.6871(3) 0.0608(11) Uani 1 1 d . .
H2A H 0.8098 0.0859 0.6642 0.073 Uiso 1 1 calc R .
H2B H 0.7395 0.1365 0.6638 0.073 Uiso 1 1 calc R .
C3 C 0.8492(3) 0.1763(2) 0.6394(3) 0.0678(12) Uani 1 1 d . .
H3A H 0.9050 0.1679 0.6623 0.081 Uiso 1 1 calc R .
H3B H 0.8351 0.2188 0.6632 0.081 Uiso 1 1 calc R .
C4 C 0.8430(3) 0.17511(19) 0.5237(3) 0.0565(10) Uani 1 1 d . .
C5 C 0.7920(3) 0.2176(2) 0.4687(3) 0.0616(11) Uani 1 1 d . .
H5A H 0.7632 0.2480 0.5047 0.074 Uiso 1 1 calc R .
C6 C 0.7834(3) 0.2155(2) 0.3626(3) 0.0618(10) Uani 1 1 d . .
H6A H 0.7498 0.2447 0.3273 0.074 Uiso 1 1 calc R .
C7 C 0.8254(2) 0.16939(19) 0.3087(3) 0.0519(9) Uani 1 1 d . .
C8 C 0.8134(3) 0.1681(2) 0.1913(3) 0.0605(11) Uani 1 1 d . .
C9 C 0.8769(3) 0.12795(18) 0.3609(3) 0.0571(10) Uani 1 1 d . .
H9A H 0.9061 0.0979 0.3247 0.069 Uiso 1 1 calc R .
C10 C 0.8853(3) 0.13097(19) 0.4689(3) 0.0598(10) Uani 1 1 d . .
H10A H 0.9202 0.1026 0.5039 0.072 Uiso 1 1 calc R .
C11 C 0.6901(2) 0.41241(15) 0.1528(3) 0.0456(8) Uani 1 1 d . .
C12 C 0.6293(2) 0.35903(17) 0.1690(3) 0.0590(10) Uani 1 1 d . .
H12A H 0.6430 0.3385 0.2346 0.071 Uiso 1 1 calc R .
H12B H 0.5760 0.3781 0.1742 0.071 Uiso 1 1 calc R .
C13 C 0.6243(3) 0.30919(18) 0.0884(4) 0.0712(12) Uani 1 1 d . .
H13A H 0.6779 0.2907 0.0830 0.085 Uiso 1 1 calc R .
H13B H 0.6106 0.3300 0.0230 0.085 Uiso 1 1 calc R .
C14 C 0.5644(2) 0.25438(14) 0.1015(3) 0.0463(8) Uani 1 1 d . .
C15 C 0.5121(2) 0.23688(16) 0.0207(3) 0.0557(9) Uani 1 1 d . .
H15A H 0.5128 0.2597 -0.0410 0.067 Uiso 1 1 calc R .
C16 C 0.4590(2) 0.18653(16) 0.0288(3) 0.0518(9) Uani 1 1 d . .
H16A H 0.4249 0.1758 -0.0276 0.062 Uiso 1 1 calc R .
C17 C 0.39522(19) 0.09774(14) 0.1255(3) 0.0413(8) Uani 1 1 d . .
C18 C 0.45520(19) 0.15166(13) 0.1183(2) 0.0364(7) Uani 1 1 d . .
C19 C 0.5066(2) 0.16870(17) 0.1999(3) 0.0493(9) Uani 1 1 d . .
H19A H 0.5056 0.1460 0.2616 0.059 Uiso 1 1 calc R .
C20 C 0.5604(2) 0.21987(18) 0.1909(3) 0.0604(11) Uani 1 1 d . .
H20A H 0.5945 0.2308 0.2472 0.073 Uiso 1 1 calc R .
C21 C 0.6972(2) -0.04233(17) -0.0466(3) 0.0531(9) Uani 1 1 d . .
H21A H 0.7085 -0.0811 -0.0785 0.064 Uiso 1 1 calc R .
C22 C 0.7548(2) 0.00442(18) -0.0393(3) 0.0602(10) Uani 1 1 d . .
H22A H 0.8050 -0.0036 -0.0672 0.072 Uiso 1 1 calc R .
C23 C 0.6722(3) 0.07089(19) 0.0430(4) 0.0839(16) Uani 1 1 d . .
H23A H 0.6635 0.1105 0.0735 0.101 Uiso 1 1 calc R .
C24 C 0.6088(3) 0.02591(18) 0.0404(4) 0.0714(13) Uani 1 1 d . .
H24A H 0.5594 0.0351 0.0695 0.086 Uiso 1 1 calc R .
C25 C 0.6215(2) -0.03195(15) -0.0065(3) 0.0444(8) Uani 1 1 d . .
C26 C 0.5580(2) -0.08231(16) -0.0081(3) 0.0512(9) Uani 1 1 d . .
H26A H 0.5048 -0.0701 0.0034 0.061 Uiso 1 1 calc R .
C27 C 0.5727(2) -0.14379(15) -0.0252(3) 0.0468(8) Uani 1 1 d . .
H27A H 0.6262 -0.1545 -0.0378 0.056 Uiso 1 1 calc R .
C28 C 0.5144(2) -0.19669(16) -0.0264(3) 0.0510(9) Uani 1 1 d . .
C29 C 0.5411(3) -0.25954(17) -0.0311(3) 0.0650(11) Uani 1 1 d . .
H29A H 0.5962 -0.2677 -0.0372 0.078 Uiso 1 1 calc R .
C30 C 0.4884(4) -0.3094(2) -0.0269(3) 0.0850(17) Uani 1 1 d . .
H30A H 0.5088 -0.3508 -0.0310 0.102 Uiso 1 1 calc R .
C31 C 0.3811(3) -0.2412(3) -0.0176(3) 0.0830(16) Uani 1 1 d . .
H31A H 0.3254 -0.2351 -0.0139 0.100 Uiso 1 1 calc R .
C32 C 0.4312(3) -0.1867(2) -0.0236(3) 0.0684(12) Uani 1 1 d . .
H32A H 0.4094 -0.1455 -0.0256 0.082 Uiso 1 1 calc R .
C33 C 0.1950(2) 0.18369(14) 0.2814(3) 0.0442(8) Uani 1 1 d . .
H33A H 0.2127 0.2224 0.3099 0.053 Uiso 1 1 calc R .
C34 C 0.2469(2) 0.13258(14) 0.2783(3) 0.0459(8) Uani 1 1 d . .
H34A H 0.2997 0.1374 0.3053 0.055 Uiso 1 1 calc R .
C35 C 0.1490(2) 0.06966(13) 0.2015(3) 0.0463(8) Uani 1 1 d . .
H35A H 0.1327 0.0304 0.1738 0.056 Uiso 1 1 calc R .
C36 C 0.0937(2) 0.11884(15) 0.2030(3) 0.0507(9) Uani 1 1 d . .
H36A H 0.0408 0.1123 0.1774 0.061 Uiso 1 1 calc R .
C37 C 0.1165(2) 0.17771(15) 0.2422(3) 0.0392(7) Uani 1 1 d . .
C38 C 0.0569(2) 0.23020(14) 0.2398(3) 0.0436(8) Uani 1 1 d . .
H38A H 0.0041 0.2203 0.2173 0.052 Uiso 1 1 calc R .
C39 C 0.07179(19) 0.29013(13) 0.2668(3) 0.0402(7) Uani 1 1 d . .
H39A H 0.1240 0.3011 0.2904 0.048 Uiso 1 1 calc R .
C40 C 0.00957(19) 0.34000(13) 0.2612(2) 0.0364(7) Uani 1 1 d . .
C41 C 0.0283(2) 0.40409(15) 0.2817(3) 0.0527(9) Uani 1 1 d . .
H41A H 0.0811 0.4158 0.3014 0.063 Uiso 1 1 calc R .
C42 C -0.0314(2) 0.44963(14) 0.2728(3) 0.0498(9) Uani 1 1 d . .
H42A H -0.0170 0.4921 0.2850 0.060 Uiso 1 1 calc R .
C43 C -0.1266(2) 0.37514(15) 0.2309(4) 0.0672(13) Uani 1 1 d . .
H43A H -0.1801 0.3641 0.2134 0.081 Uiso 1 1 calc R .
C44 C -0.0697(2) 0.32714(15) 0.2381(4) 0.0635(12) Uani 1 1 d . .
H44A H -0.0859 0.2849 0.2270 0.076 Uiso 1 1 calc R .
N1 N 0.22454(16) 0.07621(12) 0.2380(2) 0.0382(7) Uani 1 1 d . .
N2 N -0.10913(16) 0.43673(12) 0.2477(2) 0.0373(7) Uani 1 1 d . .
N3 N 0.7438(2) 0.05958(17) 0.0043(2) 0.0648(10) Uani 1 1 d . .
N4 N 0.4099(3) -0.30161(19) -0.0171(3) 0.0810(14) Uani 1 1 d . .

loop_
_atom_site_aniso_label
_atom_site_aniso_U_11
_atom_site_aniso_U_22
_atom_site_aniso_U_33
_atom_site_aniso_U_23
_atom_site_aniso_U_13
_atom_site_aniso_U_12
Cu1 0.02575(15) 0.01670(14) 0.0605(2) 0.00100(17) 0.00251(13) 0.00304(15)
Cu2 0.0627(15) 0.0473(10) 0.0314(5) -0.0007(5) 0.0029(5) -0.0349(11)
Cu2' 0.0387(7) 0.0292(5) 0.0304(3) 0.0009(3) 0.0014(3) -0.0141(5)
O1 0.0485(14) 0.0426(12) 0.0483(13) 0.0024(10) 0.0008(11) -0.0053(10)
O2 0.0519(15) 0.0532(14) 0.0522(15) 0.0037(12) -0.0012(12) 0.0015(12)
O3 0.085(2) 0.157(3) 0.0488(18) 0.028(2) -0.0090(17) 0.001(2)
O4 0.107(2) 0.0661(18) 0.0460(17) 0.0007(13) 0.0045(16) -0.0369(18)
O5 0.0290(13) 0.0282(11) 0.0788(18) -0.0007(11) 0.0009(12) -0.0017(10)
O6 0.089(2) 0.0624(17) 0.075(2) 0.0138(15) 0.0015(17) -0.0346(16)
O7 0.0790(19) 0.0683(18) 0.0730(19) -0.0176(15) -0.0066(16) -0.0341(16)
O8 0.0329(13) 0.0228(10) 0.0730(17) 0.0083(11) 0.0014(11) -0.0015(9)
O9 0.072(2) 0.111(3) 0.153(4) -0.044(3) 0.009(2) -0.006(2)
O10 0.117(4) 0.172(5) 0.117(4) 0.020(3) 0.020(3) 0.038(3)
O11 0.097(3) 0.136(3) 0.132(3) 0.007(3) 0.028(2) 0.045(3)
O12 0.113(3) 0.141(4) 0.089(3) -0.004(2) 0.005(2) 0.038(3)
O13 0.0715(18) 0.0548(15) 0.0695(19) 0.0137(13) 0.0156(15) 0.0239(14)
C1 0.061(2) 0.0415(18) 0.0321(18) 0.0057(14) -0.0007(16) -0.0147(17)
C2 0.075(3) 0.069(3) 0.038(2) 0.0004(18) -0.0012(19) -0.022(2)
C3 0.093(3) 0.072(3) 0.039(2) 0.0015(18) 0.003(2) -0.031(3)
C4 0.068(3) 0.064(2) 0.037(2) 0.0033(17) 0.0018(18) -0.019(2)
C5 0.068(3) 0.066(2) 0.051(3) -0.0044(19) 0.012(2) -0.010(2)
C6 0.063(2) 0.074(3) 0.048(2) 0.011(2) -0.0050(18) -0.007(2)
C7 0.056(2) 0.061(2) 0.039(2) -0.0012(17) -0.0011(17) -0.0212(19)
C8 0.059(3) 0.074(3) 0.049(2) 0.006(2) 0.003(2) -0.024(2)
C9 0.065(2) 0.058(2) 0.048(2) -0.0022(17) 0.0054(19) -0.0085(19)
C10 0.069(3) 0.065(2) 0.045(2) 0.0129(18) -0.0086(19) -0.012(2)
C11 0.0366(17) 0.0316(15) 0.068(2) 0.0032(16) -0.0012(17) -0.0026(13)
C12 0.056(2) 0.0431(19) 0.078(3) -0.0080(18) 0.006(2) -0.0223(17)
C13 0.077(3) 0.047(2) 0.092(3) -0.013(2) 0.031(2) -0.028(2)
C14 0.052(2) 0.0280(14) 0.060(2) -0.0037(15) 0.0145(17) -0.0123(14)
C15 0.079(3) 0.0404(17) 0.048(2) 0.0086(16) 0.0111(19) -0.0103(18)
C16 0.056(2) 0.0500(19) 0.049(2) 0.0059(16) -0.0022(17) -0.0080(17)
C17 0.0354(17) 0.0287(14) 0.060(2) -0.0071(15) 0.0041(15) -0.0035(12)
C18 0.0381(16) 0.0246(13) 0.0466(18) -0.0042(12) 0.0044(14) -0.0018(12)
C19 0.057(2) 0.0428(19) 0.048(2) 0.0093(16) -0.0025(17) -0.0226(17)
C20 0.067(3) 0.057(2) 0.056(2) -0.0026(18) -0.0090(19) -0.033(2)
C21 0.049(2) 0.0363(17) 0.075(3) 0.0052(17) 0.0117(18) -0.0148(15)
C22 0.047(2) 0.058(2) 0.075(3) 0.011(2) 0.0035(19) -0.0253(18)
C23 0.126(4) 0.053(2) 0.074(3) -0.029(2) 0.034(3) -0.052(3)
C24 0.082(3) 0.045(2) 0.090(3) -0.014(2) 0.037(3) -0.021(2)
C25 0.045(2) 0.0343(16) 0.054(2) 0.0016(15) 0.0031(16) -0.0148(14)
C26 0.0400(18) 0.0467(19) 0.067(2) -0.0030(17) 0.0068(17) -0.0165(15)
C27 0.0441(19) 0.0346(16) 0.061(2) 0.0050(15) 0.0015(16) -0.0175(14)
C28 0.068(2) 0.0445(18) 0.0401(19) 0.0043(15) 0.0009(16) -0.0331(18)
C29 0.090(3) 0.046(2) 0.059(2) 0.0013(18) 0.003(2) -0.030(2)
C30 0.145(5) 0.051(2) 0.060(3) -0.0001(19) 0.012(3) -0.054(3)
C31 0.076(3) 0.116(4) 0.056(3) 0.007(3) -0.002(2) -0.061(3)
C32 0.066(3) 0.072(3) 0.066(3) 0.008(2) -0.006(2) -0.040(2)
C33 0.0408(19) 0.0249(14) 0.066(2) -0.0091(14) -0.0085(16) 0.0075(13)
C34 0.0390(18) 0.0282(14) 0.069(2) -0.0064(15) -0.0119(16) 0.0036(13)
C35 0.0400(18) 0.0225(13) 0.076(2) -0.0090(15) -0.0074(17) 0.0058(13)
C36 0.0335(17) 0.0347(16) 0.083(3) -0.0082(17) -0.0114(17) 0.0054(13)
C37 0.0385(18) 0.0317(15) 0.0471(19) -0.0004(14) -0.0027(14) 0.0125(13)
C38 0.0398(18) 0.0329(15) 0.058(2) -0.0061(15) -0.0047(15) 0.0120(15)
C39 0.0341(17) 0.0294(14) 0.057(2) -0.0034(13) -0.0006(14) 0.0116(12)
C40 0.0338(17) 0.0257(13) 0.0493(19) -0.0037(13) -0.0029(14) 0.0087(12)
C41 0.0347(18) 0.0327(16) 0.089(3) -0.0081(17) -0.0124(18) 0.0057(13)
C42 0.0353(18) 0.0250(14) 0.088(3) -0.0075(16) -0.0085(17) 0.0015(13)
C43 0.0314(18) 0.0269(16) 0.142(4) -0.010(2) -0.009(2) 0.0051(14)
C44 0.043(2) 0.0216(14) 0.126(4) -0.0119(18) -0.003(2) 0.0049(14)
N1 0.0300(15) 0.0205(12) 0.0639(18) -0.0030(11) 0.0001(13) 0.0050(11)
N2 0.0334(16) 0.0197(12) 0.0588(17) -0.0029(12) 0.0029(13) 0.0037(11)
N3 0.092(3) 0.062(2) 0.0410(17) -0.0018(15) 0.0051(17) -0.052(2)
N4 0.133(4) 0.072(2) 0.0393(18) -0.0078(17) 0.009(2) -0.076(3)

loop_
_atom_type_symbol
_atom_type_description
_atom_type_scat_dispersion_real
_atom_type_scat_dispersion_imag
_atom_type_scat_source
C C 0.0033 0.0016 'International Tables Vol C Tables 4.2.6.8 and 6.1.1.4'
H H 0.0000 0.0000 'International Tables Vol C Tables 4.2.6.8 and 6.1.1.4'
N N 0.0061 0.0033 'International Tables Vol C Tables 4.2.6.8 and 6.1.1.4'
O O 0.0106 0.0060 'International Tables Vol C Tables 4.2.6.8 and 6.1.1.4'
Cu Cu 0.3201 1.2651 'International Tables Vol C Tables 4.2.6.8 and 6.1.1.4'

loop_
_geom_angle_atom_site_label_1
_geom_angle_atom_site_label_2
_geom_angle_atom_site_label_3
_geom_angle
_geom_angle_site_symmetry_1
_geom_angle_site_symmetry_3
O8 Cu1 N1 89.98(9) . .
O8 Cu1 N2 89.03(10) . 3_545
N1 Cu1 N2 174.45(13) . 3_545
O8 Cu1 O5 170.68(11) . 3_445
N1 Cu1 O5 91.49(10) . 3_445
N2 Cu1 O5 90.36(8) 3_545 3_445
N3 Cu2 O2 94.53(13) . 1_554
N3 Cu2 N4 153.7(3) . 3
O2 Cu2 N4 95.95(13) 1_554 3
N3 Cu2 O4 87.80(14) . .
O2 Cu2 O4 176.1(2) 1_554 .
N4 Cu2 O4 83.22(15) 3 .
N3 Cu2 O1 84.10(13) . 1_554
O2 Cu2 O1 60.09(10) 1_554 1_554
N4 Cu2 O1 80.43(14) 3 1_554
O4 Cu2 O1 123.4(2) . 1_554
N3 Cu2 C1 89.10(12) . 1_554
O2 Cu2 C1 29.87(11) 1_554 1_554
N4 Cu2 C1 88.11(13) 3 1_554
O4 Cu2 C1 153.5(2) . 1_554
O1 Cu2 C1 30.22(11) 1_554 1_554
O4 Cu2' N4 92.05(13) . 3
O4 Cu2' O1 170.40(17) . 1_554
N4 Cu2' O1 88.86(12) 3 1_554
O4 Cu2' N3 93.39(13) . .
N4 Cu2' N3 156.0(2) 3 .
O1 Cu2' N3 89.62(11) 1_554 .
O4 Cu2' H1W 61.1 . .
N4 Cu2' H1W 111.2 3 .
O1 Cu2' H1W 109.7 1_554 .
N3 Cu2' H1W 91.8 . .
C1 O1 Cu2' 106.7(2) . 1_556
C1 O1 Cu2 84.0(2) . 1_556
Cu2' O1 Cu2 22.68(5) 1_556 1_556
C1 O2 Cu2 93.6(2) . 1_556
C8 O4 Cu2' 120.2(3) . .
C8 O4 Cu2 96.3(3) . .
Cu2' O4 Cu2 24.37(6) . .
C11 O5 Cu1 122.8(2) . 3
C17 O8 Cu1 120.2(2) . .
H1W O9 H2W 96.4 . .
H3W O10 H4W 90.8 . .
H5W O11 H6W 102.4 . .
H7W O12 H8W 127.4 . .
H9W O13 H10W 109.4 . .
O2 C1 O1 122.4(3) . .
O2 C1 C2 118.8(4) . .
O1 C1 C2 118.8(4) . .
O2 C1 Cu2 56.6(2) . 1_556
O1 C1 Cu2 65.8(2) . 1_556
C2 C1 Cu2 175.3(3) . 1_556
C3 C2 C1 112.0(3) . .
C3 C2 H2A 109.2 . .
C1 C2 H2A 109.2 . .
C3 C2 H2B 109.2 . .
C1 C2 H2B 109.2 . .
H2A C2 H2B 107.9 . .
C2 C3 C4 112.8(3) . .
C2 C3 H3A 109.0 . .
C4 C3 H3A 109.0 . .
C2 C3 H3B 109.0 . .
C4 C3 H3B 109.0 . .
H3A C3 H3B 107.8 . .
C10 C4 C5 118.1(3) . .
C10 C4 C3 121.0(4) . .
C5 C4 C3 120.9(4) . .
C6 C5 C4 121.6(4) . .
C6 C5 H5A 119.2 . .
C4 C5 H5A 119.2 . .
C5 C6 C7 119.4(4) . .
C5 C6 H6A 120.3 . .
C7 C6 H6A 120.3 . .
C9 C7 C6 120.0(3) . .
C9 C7 C8 122.2(4) . .
C6 C7 C8 117.8(4) . .
O3 C8 O4 124.0(4) . .
O3 C8 C7 121.6(5) . .
O4 C8 C7 114.4(4) . .
C7 C9 C10 119.9(4) . .
C7 C9 H9A 120.1 . .
C10 C9 H9A 120.1 . .
C4 C10 C9 121.0(4) . .
C4 C10 H10A 119.5 . .
C9 C10 H10A 119.5 . .
O6 C11 O5 124.3(3) . .
O6 C11 C12 120.7(3) . .
O5 C11 C12 114.9(3) . .
C13 C12 C11 116.0(3) . .
C13 C12 H12A 108.3 . .
C11 C12 H12A 108.3 . .
C13 C12 H12B 108.3 . .
C11 C12 H12B 108.3 . .
H12A C12 H12B 107.4 . .
C12 C13 C14 117.9(3) . .
C12 C13 H13A 107.8 . .
C14 C13 H13A 107.8 . .
C12 C13 H13B 107.8 . .
C14 C13 H13B 107.8 . .
H13A C13 H13B 107.2 . .
C20 C14 C15 117.0(3) . .
C20 C14 C13 122.9(3) . .
C15 C14 C13 120.1(3) . .
C16 C15 C14 121.6(3) . .
C16 C15 H15A 119.2 . .
C14 C15 H15A 119.2 . .
C18 C16 C15 121.5(3) . .
C18 C16 H16A 119.3 . .
C15 C16 H16A 119.3 . .
O7 C17 O8 123.9(3) . .
O7 C17 C18 119.0(3) . .
O8 C17 C18 117.1(3) . .
C16 C18 C19 117.7(3) . .
C16 C18 C17 120.2(3) . .
C19 C18 C17 122.1(3) . .
C18 C19 C20 120.4(3) . .
C18 C19 H19A 119.8 . .
C20 C19 H19A 119.8 . .
C14 C20 C19 121.8(3) . .
C14 C20 H20A 119.1 . .
C19 C20 H20A 119.1 . .
C22 C21 C25 119.8(4) . .
C22 C21 H21A 120.1 . .
C25 C21 H21A 120.1 . .
N3 C22 C21 123.7(4) . .
N3 C22 H22A 118.2 . .
C21 C22 H22A 118.2 . .
N3 C23 C24 123.1(4) . .
N3 C23 H23A 118.4 . .
C24 C23 H23A 118.4 . .
C25 C24 C23 118.1(4) . .
C25 C24 H24A 120.9 . .
C23 C24 H24A 120.9 . .
C24 C25 C21 117.4(3) . .
C24 C25 C26 120.6(3) . .
C21 C25 C26 121.9(3) . .
C27 C26 C25 123.6(3) . .
C27 C26 H26A 118.2 . .
C25 C26 H26A 118.2 . .
C26 C27 C28 127.4(3) . .
C26 C27 H27A 116.3 . .
C28 C27 H27A 116.3 . .
C29 C28 C32 117.4(3) . .
C29 C28 C27 120.3(4) . .
C32 C28 C27 122.3(3) . .
C30 C29 C28 121.2(5) . .
C30 C29 H29A 119.4 . .
C28 C29 H29A 119.4 . .
N4 C30 C29 122.9(5) . .
N4 C30 H30A 118.5 . .
C29 C30 H30A 118.5 . .
N4 C31 C32 123.2(5) . .
N4 C31 H31A 118.4 . .
C32 C31 H31A 118.4 . .
C28 C32 C31 117.5(4) . .
C28 C32 H32A 121.3 . .
C31 C32 H32A 121.3 . .
C34 C33 C37 119.8(3) . .
C34 C33 H33A 120.1 . .
C37 C33 H33A 120.1 . .
N1 C34 C33 122.4(3) . .
N1 C34 H34A 118.8 . .
C33 C34 H34A 118.8 . .
N1 C35 C36 122.3(3) . .
N1 C35 H35A 118.9 . .
C36 C35 H35A 118.9 . .
C35 C36 C37 120.1(3) . .
C35 C36 H36A 120.0 . .
C37 C36 H36A 120.0 . .
C33 C37 C36 117.1(3) . .
C33 C37 C38 123.9(3) . .
C36 C37 C38 119.0(3) . .
C39 C38 C37 125.7(3) . .
C39 C38 H38A 117.1 . .
C37 C38 H38A 117.1 . .
C38 C39 C40 122.7(3) . .
C38 C39 H39A 118.7 . .
C40 C39 H39A 118.7 . .
C44 C40 C41 115.8(3) . .
C44 C40 C39 122.6(3) . .
C41 C40 C39 121.6(3) . .
C42 C41 C40 119.8(3) . .
C42 C41 H41A 120.1 . .
C40 C41 H41A 120.1 . .
N2 C42 C41 124.0(3) . .
N2 C42 H42A 118.0 . .
C41 C42 H42A 118.0 . .
N2 C43 C44 123.4(3) . .
N2 C43 H43A 118.3 . .
C44 C43 H43A 118.3 . .
C40 C44 C43 121.3(3) . .
C40 C44 H44A 119.3 . .
C43 C44 H44A 119.3 . .
C35 N1 C34 118.2(3) . .
C35 N1 Cu1 122.9(2) . .
C34 N1 Cu1 118.9(2) . .
C43 N2 C42 115.6(3) . .
C43 N2 Cu1 122.1(2) . 3_455
C42 N2 Cu1 122.2(2) . 3_455
C22 N3 C23 117.9(3) . .
C22 N3 Cu2 131.2(3) . .
C23 N3 Cu2 108.9(3) . .
C22 N3 Cu2' 112.0(3) . .
C23 N3 Cu2' 130.1(3) . .
Cu2 N3 Cu2' 24.93(7) . .
C30 N4 C31 117.6(4) . .
C30 N4 Cu2' 115.1(4) . 3_445
C31 N4 Cu2' 127.3(4) . 3_445
C30 N4 Cu2 139.5(4) . 3_445
C31 N4 Cu2 102.9(4) . 3_445
Cu2' N4 Cu2 24.75(7) 3_445 3_445

loop_
_geom_bond_atom_site_label_1
_geom_bond_atom_site_label_2
_geom_bond_distance
_geom_bond_site_symmetry_2
Cu1 O8 1.976(2) .
Cu1 N1 2.000(3) .
Cu1 N2 2.001(3) 3_545
Cu1 O5 2.006(2) 3_445
Cu2 N3 2.017(3) .
Cu2 O2 2.082(3) 1_554
Cu2 N4 2.094(4) 3
Cu2 O4 2.138(3) .
Cu2 O1 2.284(3) 1_554
Cu2 C1 2.490(4) 1_554
Cu2' O4 1.883(3) .
Cu2' N4 2.020(3) 3
Cu2' O1 2.023(2) 1_554
Cu2' N3 2.073(3) .
Cu2' H1W 2.0966 .
O1 C1 1.260(4) .
O1 Cu2' 2.023(2) 1_556
O1 Cu2 2.284(3) 1_556
O2 C1 1.243(4) .
O2 Cu2 2.082(3) 1_556
O3 C8 1.201(5) .
O4 C8 1.263(5) .
O5 C11 1.269(4) .
O5 Cu1 2.006(2) 3
O6 C11 1.224(4) .
O7 C17 1.244(4) .
O8 C17 1.280(4) .
O9 H1W 0.8500 .
O9 H2W 0.8501 .
O10 H3W 0.8500 .
O10 H4W 0.8506 .
O11 H5W 0.8500 .
O11 H6W 0.8499 .
O12 H7W 0.8501 .
O12 H8W 0.8500 .
O13 H9W 0.8500 .
O13 H10W 0.8499 .
C1 C2 1.506(5) .
C1 Cu2 2.490(4) 1_556
C2 C3 1.488(5) .
C2 H2A 0.9700 .
C2 H2B 0.9700 .
C3 C4 1.499(5) .
C3 H3A 0.9700 .
C3 H3B 0.9700 .
C4 C10 1.371(6) .
C4 C5 1.396(6) .
C5 C6 1.377(5) .
C5 H5A 0.9300 .
C6 C7 1.390(6) .
C6 H6A 0.9300 .
C7 C9 1.369(5) .
C7 C8 1.526(6) .
C9 C10 1.402(5) .
C9 H9A 0.9300 .
C10 H10A 0.9300 .
C11 C12 1.519(5) .
C12 C13 1.473(5) .
C12 H12A 0.9700 .
C12 H12B 0.9700 .
C13 C14 1.524(4) .
C13 H13A 0.9700 .
C13 H13B 0.9700 .
C14 C20 1.367(5) .
C14 C15 1.378(5) .
C15 C16 1.374(5) .
C15 H15A 0.9300 .
C16 C18 1.372(5) .
C16 H16A 0.9300 .
C17 C18 1.503(4) .
C18 C19 1.375(5) .
C19 C20 1.396(5) .
C19 H19A 0.9300 .
C20 H20A 0.9300 .
C21 C22 1.362(5) .
C21 C25 1.387(5) .
C21 H21A 0.9300 .
C22 N3 1.299(5) .
C22 H22A 0.9300 .
C23 N3 1.321(6) .
C23 C24 1.405(5) .
C23 H23A 0.9300 .
C24 C25 1.371(5) .
C24 H24A 0.9300 .
C25 C26 1.483(4) .
C26 C27 1.326(5) .
C26 H26A 0.9300 .
C27 C28 1.463(4) .
C27 H27A 0.9300 .
C28 C29 1.386(5) .
C28 C32 1.387(6) .
C29 C30 1.357(5) .
C29 H29A 0.9300 .
C30 N4 1.315(7) .
C30 H30A 0.9300 .
C31 N4 1.348(7) .
C31 C32 1.410(5) .
C31 H31A 0.9300 .
C32 H32A 0.9300 .
C33 C34 1.369(4) .
C33 C37 1.374(5) .
C33 H33A 0.9300 .
C34 N1 1.333(4) .
C34 H34A 0.9300 .
C35 N1 1.319(4) .
C35 C36 1.373(4) .
C35 H35A 0.9300 .
C36 C37 1.376(4) .
C36 H36A 0.9300 .
C37 C38 1.471(4) .
C38 C39 1.319(4) .
C38 H38A 0.9300 .
C39 C40 1.460(4) .
C39 H39A 0.9300 .
C40 C44 1.355(5) .
C40 C41 1.396(4) .
C41 C42 1.369(4) .
C41 H41A 0.9300 .
C42 N2 1.335(4) .
C42 H42A 0.9300 .
C43 N2 1.333(4) .
C43 C44 1.372(5) .
C43 H43A 0.9300 .
C44 H44A 0.9300 .
N2 Cu1 2.001(3) 3_455
N4 Cu2' 2.020(3) 3_445
N4 Cu2 2.094(4) 3_445

loop_
_geom_hbond_atom_site_label_D
_geom_hbond_atom_site_label_H
_geom_hbond_atom_site_label_A
_geom_hbond_distance_DH
_geom_hbond_distance_HA
_geom_hbond_distance_DA
_geom_hbond_angle_DHA
_geom_hbond_site_symmetry_A
O9 H1W O4 0.85 2.03 2.830(5) 156.2 .
O9 H2W O11 0.85 2.15 2.910(7) 148.2 2_554
O10 H3W O6 0.85 2.18 2.976(5) 155.8 1_556
O10 H4W O12 0.85 2.12 2.971(7) 179.5 3
O11 H5W O1 0.85 2.10 2.855(4) 147.2 .
O11 H6W O10 0.85 2.15 2.970(7) 160.8 3_545
O12 H7W O7 0.85 2.19 2.955(5) 149.4 1_556
O12 H8W O5 0.85 2.06 2.902(5) 172.6 4_455
O13 H9W O6 0.85 2.15 2.904(4) 147.6 4_455
O13 H10W O7 0.85 1.94 2.770(4) 166.2 2
